data_2204864
loop_
_publ_author_name
'Shan Gao'
'Zhao-Peng Deng'
'Li-Hua Huo'
'Hui Zhao'

_publ_section_title
;
 3-(Hydroxyimino)butan-2-one 4-methoxybenzoylhydrazone
;
_journal_issue 1
_journal_name_full 'Acta Crystallographica Section E'
_journal_page_first o124
_journal_page_last o126
_journal_paper_doi 10.1107/S1600536804032672
_journal_volume 61
_journal_year 2005
_chemical_formula_iupac 'C12 H15 N3 O3'
_chemical_formula_moiety 'C12 H15 N3 O3'
_chemical_formula_sum 'C12 H15 N3 O3'
_chemical_formula_weight 249.27
_chemical_name_systematic
;
3-(Hydroxyimino)butan-2-one (4-methoxybenzoyl)hydrazone
;
_space_group_IT_number 14
_symmetry_cell_setting monoclinic
_symmetry_space_group_name_Hall '-P 2yn'
_symmetry_space_group_name_H-M 'P 1 21/n 1'
_atom_sites_solution_hydrogens geom
_atom_sites_solution_primary direct
_atom_sites_solution_secondary difmap
_cell_angle_alpha 90.00
_cell_angle_beta 95.66(3)
_cell_angle_gamma 90.00
_cell_formula_units_Z 4
_cell_length_a 6.8829(14)
_cell_length_b 23.589(5)
_cell_length_c 7.7372(15)
_cell_measurement_reflns_used 10756
_cell_measurement_temperature 296(2)
_cell_measurement_theta_max 27.48
_cell_measurement_theta_min 3.10
_cell_volume 1250.1(4)
_computing_cell_refinement RAPID-AUTO
_computing_data_collection 'RAPID-AUTO (Rigaku, 1998)'
_computing_data_reduction 'CrystalStructure (Rigaku/MSC, 2002)'
_computing_molecular_graphics 'ORTEPII (Johnson, 1976)'
_computing_publication_material SHELXL97
_computing_structure_refinement 'SHELXL97 (Sheldrick, 1997)'
_computing_structure_solution 'SHELXS97 (Sheldrick, 1997)'
_diffrn_ambient_temperature 296(2)
_diffrn_detector_area_resol_mean 10
_diffrn_measured_fraction_theta_full 0.996
_diffrn_measured_fraction_theta_max 0.996
_diffrn_measurement_device_type 'Rigaku R-AXIS RAPID'
_diffrn_measurement_method '\w scans'
_diffrn_radiation_monochromator graphite
_diffrn_radiation_source 'fine-focus sealed tube'
_diffrn_radiation_type MoK\a
_diffrn_radiation_wavelength 0.71073
_diffrn_reflns_av_R_equivalents 0.0268
_diffrn_reflns_av_sigmaI/netI 0.0215
_diffrn_reflns_limit_h_max 8
_diffrn_reflns_limit_h_min -8
_diffrn_reflns_limit_k_max 30
_diffrn_reflns_limit_k_min -30
_diffrn_reflns_limit_l_max 9
_diffrn_reflns_limit_l_min -10
_diffrn_reflns_number 12054
_diffrn_reflns_theta_full 27.48
_diffrn_reflns_theta_max 27.48
_diffrn_reflns_theta_min 3.10
_diffrn_standards_decay_% 0
_diffrn_standards_interval_count 0
_diffrn_standards_interval_time 0
_diffrn_standards_number 0
_exptl_absorpt_coefficient_mu 0.097
_exptl_absorpt_correction_T_max 0.978
_exptl_absorpt_correction_T_min 0.969
_exptl_absorpt_correction_type multi-scan
_exptl_absorpt_process_details '(ABSCOR; Higashi, 1995)'
_exptl_crystal_colour yellow
_exptl_crystal_density_diffrn 1.324
_exptl_crystal_density_method 'not measured'
_exptl_crystal_description Prism
_exptl_crystal_F_000 528
_exptl_crystal_size_max 0.39
_exptl_crystal_size_mid 0.26
_exptl_crystal_size_min 0.22
_refine_diff_density_max 0.229
_refine_diff_density_min -0.176
_refine_ls_extinction_method none
_refine_ls_goodness_of_fit_ref 1.069
_refine_ls_hydrogen_treatment mixed
_refine_ls_matrix_type full
_refine_ls_number_parameters 169
_refine_ls_number_reflns 2847
_refine_ls_number_restraints 1
_refine_ls_restrained_S_all 1.069
_refine_ls_R_factor_all 0.0590
_refine_ls_R_factor_gt 0.0428
_refine_ls_shift/su_max 0.001
_refine_ls_shift/su_mean <0.001
_refine_ls_structure_factor_coef Fsqd
_refine_ls_weighting_details 'calc w=1/[\s^2^(Fo^2^)+(0.077P)^2^+0.0771P] where P=(Fo^2^+2Fc^2^)/3'
_refine_ls_weighting_scheme calc
_refine_ls_wR_factor_gt 0.1240
_refine_ls_wR_factor_ref 0.1334
_reflns_number_gt 2092
_reflns_number_total 2847
_reflns_threshold_expression 'I > 2\s(I)'
_cod_data_source_file ci6504.cif
_cod_data_source_block I
_cod_depositor_comments
;
The following automatic conversions were performed:
'_symmetry_cell_setting' value 'Monoclinic' changed to 'monoclinic'
according to '/home/saulius/struct/CIF-dictionaries/cif_core.dic'
dictionary named 'cif_core.dic' version 2.4.1 from 2010-06-29.

Automatic conversion script
Id: cif_fix_enum 1527 2010-12-29 10:47:43Z saulius 

The following automatic conversions were performed:

'_symmetry_cell_setting' value 'Monoclinic' changed to 'monoclinic'
according to /home/saulius/struct/CIF-dictionaries/cif_core.dic
dictionary named 'cif_core.dic' version 2.4.1 from 2010-06-29.

Automatic conversion script
Id: cif_fix_values 1715 2011-07-08 13:25:40Z adriana 
;
_cod_original_sg_symbol_H-M 'P 21/n'
_cod_database_code 2204864
_cod_database_fobs_code 2204864

loop_
_symmetry_equiv_pos_as_xyz
'x, y, z'
'-x+1/2, y+1/2, -z+1/2'
'-x, -y, -z'
'x-1/2, -y-1/2, z-1/2'

loop_
_atom_site_label
_atom_site_fract_x
_atom_site_fract_y
_atom_site_fract_z
_atom_site_U_iso_or_equiv
_atom_site_adp_type
_atom_site_calc_flag
_atom_site_refinement_flags
_atom_site_occupancy
_atom_site_type_symbol
N1 0.59233(15) 0.79936(5) 0.33748(15) 0.0406(3) Uani d . 1 N
N2 0.71661(15) 0.67305(4) 0.54605(15) 0.0391(3) Uani d . 1 N
N3 0.62210(16) 0.62664(5) 0.60587(16) 0.0432(3) Uani d . 1 N
O1 0.69009(14) 0.84679(4) 0.28100(15) 0.0489(3) Uani d D 1 O
O2 0.90419(13) 0.57946(4) 0.68091(15) 0.0525(3) Uani d . 1 O
O3 0.33317(17) 0.38699(4) 0.87553(17) 0.0639(4) Uani d . 1 O
C1 0.92557(19) 0.76493(6) 0.4257(2) 0.0502(4) Uani d . 1 C
C2 0.70796(17) 0.76102(5) 0.40479(17) 0.0357(3) Uani d . 1 C
C3 0.60694(17) 0.71029(5) 0.46378(17) 0.0372(3) Uani d . 1 C
C4 0.3902(2) 0.70507(7) 0.4215(2) 0.0572(4) Uani d . 1 C
C5 0.72511(18) 0.58123(5) 0.67079(18) 0.0387(3) Uani d . 1 C
C6 0.60856(19) 0.53238(5) 0.72376(17) 0.0379(3) Uani d . 1 C
C7 0.40887(19) 0.52634(6) 0.68215(18) 0.0417(3) Uani d . 1 C
C8 0.3104(2) 0.47842(6) 0.72998(19) 0.0451(3) Uani d . 1 C
C9 0.4133(2) 0.43586(6) 0.82185(19) 0.0458(3) Uani d . 1 C
C10 0.6127(2) 0.44143(6) 0.8657(2) 0.0519(4) Uani d . 1 C
C11 0.7080(2) 0.48898(6) 0.8164(2) 0.0473(4) Uani d . 1 C
C12 0.1271(3) 0.38041(8) 0.8473(3) 0.0721(6) Uani d . 1 C
H1A 0.9757 0.7548 0.3185 0.075 Uiso calc R 1 H
H1B 0.9769 0.7395 0.5158 0.075 Uiso calc R 1 H
H1C 0.9640 0.8030 0.4563 0.075 Uiso calc R 1 H
H4A 0.3610 0.6703 0.3598 0.086 Uiso calc R 1 H
H4B 0.3431 0.7365 0.3507 0.086 Uiso calc R 1 H
H4C 0.3278 0.7050 0.5272 0.086 Uiso calc R 1 H
H7 0.3396 0.5550 0.6209 0.050 Uiso calc R 1 H
H8 0.1767 0.4749 0.7006 0.054 Uiso calc R 1 H
H10 0.6816 0.4130 0.9284 0.062 Uiso calc R 1 H
H11 0.8419 0.4922 0.8455 0.057 Uiso calc R 1 H
H12A 0.0647 0.4098 0.9076 0.108 Uiso calc R 1 H
H12B 0.0909 0.3441 0.8900 0.108 Uiso calc R 1 H
H12C 0.0865 0.3829 0.7252 0.108 Uiso calc R 1 H
H13 0.4968 0.6265 0.6020 0.052 Uiso calc R 1 H
H14 0.596(2) 0.8670(7) 0.237(2) 0.073 Uiso d D 1 H

loop_
_atom_site_aniso_label
_atom_site_aniso_U_11
_atom_site_aniso_U_22
_atom_site_aniso_U_33
_atom_site_aniso_U_12
_atom_site_aniso_U_13
_atom_site_aniso_U_23
N1 0.0378(6) 0.0383(6) 0.0461(7) 0.0051(5) 0.0060(5) 0.0049(5)
N2 0.0361(5) 0.0350(6) 0.0459(7) -0.0012(4) 0.0024(5) 0.0021(5)
N3 0.0349(5) 0.0379(6) 0.0566(8) -0.0019(4) 0.0031(5) 0.0075(5)
O1 0.0445(5) 0.0372(5) 0.0657(7) 0.0071(4) 0.0082(5) 0.0126(5)
O2 0.0374(5) 0.0374(5) 0.0811(8) -0.0017(4) -0.0026(5) 0.0002(5)
O3 0.0650(7) 0.0403(6) 0.0886(9) -0.0035(5) 0.0191(6) 0.0139(6)
C1 0.0340(7) 0.0485(8) 0.0672(10) 0.0008(6) 0.0009(6) 0.0159(7)
C2 0.0323(6) 0.0372(7) 0.0375(7) 0.0042(5) 0.0027(5) 0.0002(5)
C3 0.0327(6) 0.0397(7) 0.0392(7) 0.0024(5) 0.0033(5) 0.0006(5)
C4 0.0339(7) 0.0656(10) 0.0712(11) -0.0018(7) 0.0012(7) 0.0215(8)
C5 0.0398(7) 0.0332(6) 0.0422(7) -0.0002(5) -0.0004(5) -0.0056(5)
C6 0.0434(7) 0.0318(6) 0.0382(7) 0.0008(5) 0.0029(5) -0.0035(5)
C7 0.0427(7) 0.0374(7) 0.0448(8) 0.0016(5) 0.0030(6) 0.0015(6)
C8 0.0423(7) 0.0432(8) 0.0505(8) -0.0018(6) 0.0076(6) -0.0016(6)
C9 0.0559(8) 0.0335(7) 0.0499(8) -0.0026(6) 0.0149(6) -0.0013(6)
C10 0.0564(9) 0.0375(7) 0.0609(10) 0.0076(6) 0.0017(7) 0.0075(7)
C11 0.0440(7) 0.0394(7) 0.0571(9) 0.0024(6) -0.0015(6) 0.0025(6)
C12 0.0639(10) 0.0538(10) 0.1031(16) -0.0128(8) 0.0312(10) 0.0093(9)

loop_
_atom_type_symbol
_atom_type_description
_atom_type_scat_dispersion_real
_atom_type_scat_dispersion_imag
_atom_type_scat_source
C C 0.0033 0.0016 'International Tables Vol C Tables 4.2.6.8 and 6.1.1.4'
H H 0.0000 0.0000 'International Tables Vol C Tables 4.2.6.8 and 6.1.1.4'
N N 0.0061 0.0033 'International Tables Vol C Tables 4.2.6.8 and 6.1.1.4'
O O 0.0106 0.0060 'International Tables Vol C Tables 4.2.6.8 and 6.1.1.4'

loop_
_geom_angle_atom_site_label_1
_geom_angle_atom_site_label_2
_geom_angle_atom_site_label_3
_geom_angle
_geom_angle_publ_flag
N1 C2 C1 125.22(12) yes
N1 C2 C3 113.87(11) yes
N2 C3 C2 115.77(11) yes
N2 C3 C4 125.07(12) yes
N3 C5 C6 116.05(11) yes
O2 C5 N3 122.42(12) yes
O2 C5 C6 121.49(12) yes
O3 C9 C8 124.68(13) yes
O3 C9 C10 115.27(13) yes
C2 N1 O1 113.16(10) yes
C3 N2 N3 115.85(10) yes
C5 N3 N2 120.43(11) yes
C9 O3 C12 118.29(13) yes
N1 O1 H14 101.6(14) no
N2 N3 H13 119.8 no
O3 C12 H12A 109.5 no
O3 C12 H12B 109.5 no
O3 C12 H12C 109.5 no
C2 C1 H1C 109.5 no
C2 C1 H1A 109.5 no
C2 C1 H1B 109.5 no
C2 C3 C4 119.14(11) no
C3 C2 C1 120.91(11) no
C3 C4 H4A 109.5 no
C3 C4 H4B 109.5 no
C3 C4 H4C 109.5 no
C5 N3 H13 119.8 no
C6 C7 H7 119.3 no
C6 C11 H11 119.3 no
C7 C6 C5 124.44(11) no
C7 C6 C11 118.03(12) no
C7 C8 H8 120.3 no
C8 C7 C6 121.38(12) no
C8 C7 H7 119.3 no
C8 C9 C10 120.04(13) no
C9 C8 C7 119.31(12) no
C9 C8 H8 120.3 no
C9 C10 H10 120.1 no
C10 C11 C6 121.36(13) no
C10 C11 H11 119.3 no
C11 C6 C5 117.50(12) no
C11 C10 C9 119.88(13) no
C11 C10 H10 120.1 no
H1A C1 H1B 109.5 no
H1A C1 H1C 109.5 no
H1B C1 H1C 109.5 no
H4A C4 H4B 109.5 no
H4A C4 H4C 109.5 no
H4B C4 H4C 109.5 no
H12A C12 H12B 109.5 no
H12A C12 H12C 109.5 no
H12B C12 H12C 109.5 no

loop_
_geom_bond_atom_site_label_1
_geom_bond_atom_site_label_2
_geom_bond_distance
_geom_bond_publ_flag
N1 C2 1.2810(16) yes
N2 C3 1.2852(16) yes
N2 N3 1.3767(15) yes
N3 C5 1.3537(17) yes
O1 N1 1.3978(15) yes
O2 C5 1.2280(15) yes
O3 C9 1.3605(17) yes
O3 C12 1.422(2) yes
N3 H13 0.86 no
O1 H14 0.850(9) no
C1 C2 1.4933(18) no
C1 H1A 0.96 no
C1 H1B 0.96 no
C1 H1C 0.96 no
C2 C3 1.4786(18) no
C3 C4 1.5006(18) no
C4 H4A 0.96 no
C4 H4B 0.96 no
C4 H4C 0.96 no
C5 C6 1.4846(18) no
C6 C7 1.3877(19) no
C6 C11 1.3905(19) no
C7 C8 1.3868(19) no
C7 H7 0.93 no
C8 C9 1.384(2) no
C8 H8 0.93 no
C9 C10 1.387(2) no
C10 C11 1.372(2) no
C10 H10 0.93 no
C11 H11 0.93 no
C12 H12A 0.96 no
C12 H12B 0.96 no
C12 H12C 0.96 no

loop_
_geom_hbond_atom_site_label_D
_geom_hbond_atom_site_label_H
_geom_hbond_atom_site_label_A
_geom_hbond_site_symmetry_A
_geom_hbond_distance_DH
_geom_hbond_distance_HA
_geom_hbond_distance_DA
_geom_hbond_angle_DHA
_geom_hbond_publ_flag
O1 H14 O2 4_575 0.850(10) 1.840(10) 2.6830(10) 168(2) yes

loop_
_geom_torsion_atom_site_label_1
_geom_torsion_atom_site_label_2
_geom_torsion_atom_site_label_3
_geom_torsion_atom_site_label_4
_geom_torsion
_geom_torsion_publ_flag
N1 C2 C3 N2 -174.00(12) no
N1 C2 C3 C4 7.35(19) no
N2 N3 C5 O2 0.7(2) no
N2 N3 C5 C6 -177.14(11) no
N3 N2 C3 C2 178.01(11) no
N3 N2 C3 C4 -3.4(2) no
N3 C5 C6 C7 12.42(19) no
N3 C5 C6 C11 -169.82(13) no
O1 N1 C2 C1 0.7(2) no
O1 N1 C2 C3 -179.47(11) no
O2 C5 C6 C7 -165.48(13) no
O2 C5 C6 C11 12.3(2) no
O3 C9 C10 C11 179.46(14) no
C1 C2 C3 N2 5.80(19) no
C1 C2 C3 C4 -172.84(14) no
C3 N2 N3 C5 170.08(13) no
C5 C6 C7 C8 177.33(12) no
C5 C6 C11 C10 -177.91(13) no
C6 C7 C8 C9 0.3(2) no
C7 C6 C11 C10 0.0(2) no
C7 C8 C9 O3 -179.88(13) no
C7 C8 C9 C10 0.2(2) no
C8 C9 C10 C11 -0.6(2) no
C9 C10 C11 C6 0.5(2) no
C11 C6 C7 C8 -0.4(2) no
C12 O3 C9 C8 -4.9(2) no
C12 O3 C9 C10 175.07(15) no

loop_
_cod_related_entry_id
_cod_related_entry_database
_cod_related_entry_code
1 ChemSpider 21173775
